data_4132258
loop_
_publ_author_name
'Jie, Kecheng'
'Liu, Ming'
'Zhou, Yujuan'
'Little, Marc A.'
'Pulido, Angeles'
'Chong, Samantha Y.'
'Stephenson, Andrew'
'Hughes, Ashlea R.'
'Sakakibara, Fumiyasu'
'Ogoshi, Tomoki'
'Blanc, Fr\'ed\'eric'
'Day, Graeme M.'
'Huang, Feihe'
'Cooper, Andrew I.'

_publ_section_title
;
 Near-Ideal Xylene Selectivity in Adaptive Molecular Pillar[ n]arene
 Crystals.
;
_journal_issue 22
_journal_name_full 'Journal of the American Chemical Society'
_journal_page_first 6921
_journal_page_last 6930
_journal_paper_doi 10.1021/jacs.8b02621
_journal_volume 140
_journal_year 2018
_chemical_formula_moiety 'C66 H84 O12, C8 H10'
_chemical_formula_sum 'C74 H94 O12'
_chemical_formula_weight 1175.49
_space_group_crystal_system monoclinic
_space_group_IT_number 15
_space_group_name_Hall '-I 2ya'
_space_group_name_H-M_alt 'I 1 2/a 1'
_atom_sites_solution_hydrogens geom
_audit_creation_date 2016-05-31
_audit_creation_method
;
Olex2 1.2-beta
(compiled 2016.02.19 svn.r3266 for OlexSys, GUI svn.r5155)
;
_cell_angle_alpha 90
_cell_angle_beta 116.6494(18)
_cell_angle_gamma 90
_cell_formula_units_Z 4
_cell_length_a 24.6748(18)
_cell_length_b 12.5778(9)
_cell_length_c 26.133(3)
_cell_measurement_reflns_used 5671
_cell_measurement_temperature 100.0
_cell_measurement_theta_max 26.532
_cell_measurement_theta_min 2.822
_cell_volume 7248.9(11)
_computing_cell_refinement 'SAINT v8.34A (Bruker, 2013)'
_computing_data_collection 'CrystalClear-SM Expert 2.0 r7 (Rigaku, 2011)'
_computing_data_reduction 'SAINT v8.34A (Bruker, 2013)'
_computing_molecular_graphics 'Olex2 (Dolomanov et al., 2009)'
_computing_publication_material 'Olex2 (Dolomanov et al., 2009)'
_computing_structure_refinement 'ShelXL (Sheldrick, 2015)'
_diffrn_ambient_temperature 100.0
_diffrn_detector CCD
_diffrn_detector_area_resol_mean 28.5714
_diffrn_detector_type 'Rigaku Saturn724+'
_diffrn_measured_fraction_theta_full 1.000
_diffrn_measured_fraction_theta_max 1.000
_diffrn_measurement_device 'AFC12 (Right): Kappa 3 circle'
_diffrn_measurement_device_type 'Rigaku Saturn724+ (2x2 bin mode)'
_diffrn_measurement_method 'profile data from \w-scans'
_diffrn_measurement_specimen_support 'Mitegen 50um'
_diffrn_radiation_collimation 0.3
_diffrn_radiation_monochromator Confocal
_diffrn_radiation_probe x-ray
_diffrn_radiation_type MoK\a
_diffrn_radiation_wavelength 0.71073
_diffrn_reflns_av_R_equivalents 0.0496
_diffrn_reflns_av_unetI/netI 0.0564
_diffrn_reflns_Laue_measured_fraction_full 1.000
_diffrn_reflns_Laue_measured_fraction_max 1.000
_diffrn_reflns_limit_h_max 24
_diffrn_reflns_limit_h_min -30
_diffrn_reflns_limit_k_max 13
_diffrn_reflns_limit_k_min -15
_diffrn_reflns_limit_l_max 32
_diffrn_reflns_limit_l_min -29
_diffrn_reflns_number 30291
_diffrn_reflns_point_group_measured_fraction_full 1.000
_diffrn_reflns_point_group_measured_fraction_max 1.000
_diffrn_reflns_theta_full 25.242
_diffrn_reflns_theta_max 26.370
_diffrn_reflns_theta_min 1.839
_diffrn_source 'Rotating Anode'
_diffrn_source_current 24.0
_diffrn_source_power 1.2
_diffrn_source_target Mo
_diffrn_source_type 'Rotating Anode'
_diffrn_source_voltage 50.0
_diffrn_standards_number 0
_exptl_absorpt_coefficient_mu 0.072
_exptl_absorpt_correction_T_max 0.9281
_exptl_absorpt_correction_T_min 0.6245
_exptl_absorpt_correction_type multi-scan
_exptl_absorpt_process_details
;
SADABS-2014/5 (Bruker,2014/5) was used for absorption correction.
wR2(int) was 0.0895 before and 0.0588 after correction.
The Ratio of minimum to maximum transmission is 0.6729.
The \l/2 correction factor is 0.00150.
;
_exptl_crystal_colour colourless
_exptl_crystal_colour_primary colourless
_exptl_crystal_density_diffrn 1.077
_exptl_crystal_description block
_exptl_crystal_F_000 2536
_exptl_crystal_size_max 0.201
_exptl_crystal_size_mid 0.112
_exptl_crystal_size_min 0.062
_refine_diff_density_max 0.749
_refine_diff_density_min -0.376
_refine_diff_density_rms 0.086
_refine_ls_extinction_method none
_refine_ls_goodness_of_fit_ref 1.047
_refine_ls_hydrogen_treatment constr
_refine_ls_matrix_type full
_refine_ls_number_parameters 439
_refine_ls_number_reflns 7421
_refine_ls_number_restraints 76
_refine_ls_restrained_S_all 1.047
_refine_ls_R_factor_all 0.1188
_refine_ls_R_factor_gt 0.0792
_refine_ls_shift/su_max 0.000
_refine_ls_shift/su_mean 0.000
_refine_ls_structure_factor_coef Fsqd
_refine_ls_weighting_details 'w=1/[\s^2^(Fo^2^)+(0.1300P)^2^+8.9100P] where P=(Fo^2^+2Fc^2^)/3'
_refine_ls_weighting_scheme calc
_refine_ls_wR_factor_gt 0.2159
_refine_ls_wR_factor_ref 0.2479
_reflns_Friedel_coverage 0.000
_reflns_number_gt 4848
_reflns_number_total 7421
_reflns_threshold_expression 'I > 2\s(I)'
_cod_data_source_file ja8b02621_si_008.cif
_cod_data_source_block Pillar-6-Arene-Et_o-Xylene_100K_publ
_cod_original_cell_volume 7248.8(10)
_cod_database_code 4132258
_shelx_space_group_comment
;
The symmetry employed for this shelxl refinement is uniquely defined
by the following loop, which should always be used as a source of
symmetry information in preference to the above space-group names.
They are only intended as comments.
;
_olex2_refinement_description
;
1. Fixed Uiso
 At 1.2 times of:
  All C(H) groups, All C(H,H) groups
 At 1.5 times of:
  All C(H,H,H) groups
2. Restrained distances
 C34-C34_$1 = C34-C35 = C36-C35 = C36-C36_$1
 1.39 with sigma of 0.015
 C36-C37
 1.49 with sigma of 0.02
 C43-C43_$1 = C44-C43 = C45-C44 = C45-C45_$1
 1.39 with sigma of 0.01
 C42-C43
 1.49 with sigma of 0.01
 C39-C39_$1 = C40-C39 = C41-C40 = C41-C41_$1
 1.39 with sigma of 0.015
 C38_$1-C39_$1
 1.49 with sigma of 0.02
 C34-C36
 2.41 with sigma of 0.02
 C39-C41
 2.41 with sigma of 0.02
3. Restrained planarity
 C34, C34_$1, C35_$1, C35, C36, C36_$1, C37
 with sigma of 0.01
 C42, C43, C43_$1, C44, C42_$1, C44_$1, C45, C45_$1
 with sigma of 0.001
 C38_$1, C38, C39_$1, C39, C40_$1, C40, C41, C41_$1
 with sigma of 0.01
4. Uiso/Uaniso restraints and constraints
Uanis(C45) = Uanis(C43) = Uanis(C44) = Uanis(C43) = Uanis(C42) = Uanis(C44) =
Uanis(C42) = Uanis(C45)
5. Rigid body (RIGU) restrains
 C36, C34, C34, C35, C35, C36, C37, C37
 with sigma for 1-2 distances of 0.002 and sigma for 1-3 distances of 0.002
 C42, C43, C43, C44, C42, C44, C45, C45
 with sigma for 1-2 distances of 0.002 and sigma for 1-3 distances of 0.002
 C40, C38, C39, C39, C38, C40, C41, C41
 with sigma for 1-2 distances of 0.002 and sigma for 1-3 distances of 0.002
 C36, C34, C35, C37, C38, C39, C40, C41
 with sigma for 1-2 distances of 0.002 and sigma for 1-3 distances of 0.002
6. Others
 Fixed Sof: C38(0.275) H38A(0.275) H38B(0.275) H38C(0.275) C39(0.275)
 C40(0.275) H40(0.275) C41(0.275) H41(0.275) C34(0.45) H34(0.45) C35(0.45)
 H35(0.45) C36(0.45) C37(0.45) H37A(0.45) H37B(0.45) H37C(0.45) C43(0.275)
 C42(0.275) H42A(0.275) H42B(0.275) H42C(0.275) C44(0.275) H44(0.275)
 C45(0.275) H45(0.275)
7.a Secondary CH2 refined with riding coordinates:
 C1(H1A,H1B), C8(H8A,H8B), C15(H15A,H15B), C22(H22A,H22B), C24(H24A,H24B),
 C26(H26A,H26B), C28(H28A,H28B), C30(H30A,H30B), C32(H32A,H32B)
7.b Aromatic/amide H refined with riding coordinates:
 C6(H6), C3(H3), C10(H10), C13(H13), C17(H17), C20(H20), C40(H40), C41(H41),
 C34(H34), C35(H35), C44(H44), C45(H45)
7.c Fitted hexagon refined as free rotating group:
 C6(C5,C4,C3,C2,C7)
7.d Idealised Me refined as rotating group:
 C23(H23A,H23B,H23C), C25(H25A,H25B,H25C), C27(H27A,H27B,H27C), C29(H29A,H29B,
 H29C), C31(H31A,H31B,H31C), C33(H33A,H33B,H33C), C38(H38A,H38B,H38C), C37(H37A,
 H37B,H37C), C42(H42A,H42B,H42C)
;
_shelx_shelxl_version_number 2014/7
_olex2_submission_special_instructions 'No special instructions were received'

loop_
_space_group_symop_operation_xyz
'x, y, z'
'-x+1/2, y, -z'
'x+1/2, y+1/2, z+1/2'
'-x+1, y+1/2, -z+1/2'
'-x, -y, -z'
'x-1/2, -y, z'
'-x+1/2, -y+1/2, -z+1/2'
'x, -y+1/2, z+1/2'

loop_
_atom_site_label
_atom_site_type_symbol
_atom_site_fract_x
_atom_site_fract_y
_atom_site_fract_z
_atom_site_U_iso_or_equiv
_atom_site_adp_type
_atom_site_occupancy
_atom_site_site_symmetry_order
_atom_site_calc_flag
_atom_site_refinement_flags_posn
_atom_site_refinement_flags_adp
_atom_site_refinement_flags_occupancy
_atom_site_disorder_assembly
_atom_site_disorder_group
O1 O 0.70092(12) 0.46974(17) 0.26371(12) 0.0746(9) Uani 1 1 d . . . . .
O2 O 0.82301(8) 0.83782(14) 0.36754(9) 0.0391(5) Uani 1 1 d . . . . .
O3 O 0.53043(9) 0.45625(14) 0.33730(8) 0.0357(5) Uani 1 1 d . . . . .
O4 O 0.59387(9) 0.83999(14) 0.27530(8) 0.0367(5) Uani 1 1 d . . . . .
O5 O 0.59925(8) 0.47008(13) 0.55524(7) 0.0318(4) Uani 1 1 d . . . . .
O6 O 0.51316(10) 0.83249(14) 0.42318(8) 0.0421(5) Uani 1 1 d . . . . .
C1 C 0.89373(12) 0.6575(2) 0.38503(11) 0.0295(6) Uani 1 1 d . . . . .
H1A H 0.9109 0.5961 0.3735 0.035 Uiso 1 1 calc R . . . .
H1B H 0.9089 0.7229 0.3747 0.035 Uiso 1 1 calc R . . . .
C6 C 0.72917(6) 0.74731(10) 0.30631(7) 0.0305(6) Uani 1 1 d . . . . .
H6 H 0.7065 0.8111 0.3001 0.037 Uiso 1 1 calc R . . . .
C5 C 0.70014(5) 0.65326(13) 0.28062(7) 0.0305(6) Uani 1 1 d G . . . .
C4 C 0.73332(7) 0.55986(10) 0.28976(8) 0.0406(7) Uani 1 1 d G . . . .
C3 C 0.79554(7) 0.56051(10) 0.32460(8) 0.0378(7) Uani 1 1 d G . . . .
H3 H 0.8182 0.4967 0.3308 0.045 Uiso 1 1 calc R . . . .
C2 C 0.82458(5) 0.65456(12) 0.35029(7) 0.0293(6) Uani 1 1 d G . . . .
C7 C 0.79140(7) 0.74796(10) 0.34115(7) 0.0299(6) Uani 1 1 d G . . . .
C8 C 0.63209(12) 0.6559(2) 0.24073(11) 0.0334(6) Uani 1 1 d . . . . .
H8A H 0.6222 0.7216 0.2174 0.040 Uiso 1 1 calc R . . . .
H8B H 0.6212 0.5944 0.2144 0.040 Uiso 1 1 calc R . . . .
C9 C 0.59474(12) 0.6526(2) 0.27368(11) 0.0305(6) Uani 1 1 d . . . . .
C10 C 0.57942(12) 0.5556(2) 0.28909(11) 0.0302(6) Uani 1 1 d . . . . .
H10 H 0.5919 0.4916 0.2782 0.036 Uiso 1 1 calc R . . . .
C11 C 0.54618(12) 0.5505(2) 0.32005(11) 0.0307(6) Uani 1 1 d . . . . .
C12 C 0.52478(11) 0.6429(2) 0.33386(11) 0.0296(6) Uani 1 1 d . . . . .
C13 C 0.54085(12) 0.7403(2) 0.31904(11) 0.0313(6) Uani 1 1 d . . . . .
H13 H 0.5275 0.8043 0.3290 0.038 Uiso 1 1 calc R . . . .
C14 C 0.57605(12) 0.7451(2) 0.28993(11) 0.0313(6) Uani 1 1 d . . . . .
C15 C 0.48637(12) 0.6396(2) 0.36545(11) 0.0328(6) Uani 1 1 d . . . . .
H15A H 0.4630 0.5724 0.3559 0.039 Uiso 1 1 calc R . . . .
H15B H 0.4570 0.6990 0.3520 0.039 Uiso 1 1 calc R . . . .
C16 C 0.52296(12) 0.6473(2) 0.42985(11) 0.0302(6) Uani 1 1 d . . . . .
C17 C 0.54543(12) 0.5553(2) 0.46211(11) 0.0294(6) Uani 1 1 d . . . . .
H17 H 0.5399 0.4888 0.4431 0.035 Uiso 1 1 calc R . . . .
C18 C 0.57577(12) 0.55889(19) 0.52157(11) 0.0286(6) Uani 1 1 d . . . . .
C19 C 0.58221(11) 0.65499(19) 0.55022(11) 0.0285(6) Uani 1 1 d . . . . .
C20 C 0.56148(12) 0.7474(2) 0.51780(11) 0.0316(6) Uani 1 1 d . . . . .
H20 H 0.5667 0.8139 0.5366 0.038 Uiso 1 1 calc R . . . .
C21 C 0.53323(12) 0.7437(2) 0.45825(11) 0.0319(6) Uani 1 1 d . . . . .
C22 C 0.7197(2) 0.3745(3) 0.2828(2) 0.1001(19) Uani 1 1 d . . . . .
H22A H 0.7300 0.3710 0.3240 0.120 Uiso 1 1 calc R . . . .
H22B H 0.7570 0.3588 0.2788 0.120 Uiso 1 1 calc R . . . .
C23 C 0.6720(2) 0.2925(3) 0.2505(2) 0.0951(16) Uani 1 1 d . . . . .
H23A H 0.6616 0.2964 0.2097 0.143 Uiso 1 1 calc GR . . . .
H23B H 0.6357 0.3064 0.2558 0.143 Uiso 1 1 calc GR . . . .
H23C H 0.6877 0.2215 0.2651 0.143 Uiso 1 1 calc GR . . . .
C24 C 0.78783(14) 0.9313(2) 0.36031(16) 0.0502(9) Uani 1 1 d . . . . .
H24A H 0.7583 0.9199 0.3758 0.060 Uiso 1 1 calc R . . . .
H24B H 0.7652 0.9490 0.3191 0.060 Uiso 1 1 calc R . . . .
C25 C 0.83011(17) 1.0200(3) 0.3917(2) 0.0737(13) Uani 1 1 d . . . . .
H25A H 0.8558 1.0365 0.3731 0.111 Uiso 1 1 calc GR . . . .
H25B H 0.8556 0.9985 0.4314 0.111 Uiso 1 1 calc GR . . . .
H25C H 0.8066 1.0831 0.3912 0.111 Uiso 1 1 calc GR . . . .
C26 C 0.55814(14) 0.3607(2) 0.33082(13) 0.0377(7) Uani 1 1 d . . . . .
H26A H 0.6028 0.3679 0.3499 0.045 Uiso 1 1 calc R . . . .
H26B H 0.5448 0.3455 0.2897 0.045 Uiso 1 1 calc R . . . .
C27 C 0.53884(15) 0.2723(2) 0.35797(14) 0.0436(7) Uani 1 1 d . . . . .
H27A H 0.4945 0.2668 0.3391 0.065 Uiso 1 1 calc GR . . . .
H27B H 0.5530 0.2876 0.3987 0.065 Uiso 1 1 calc GR . . . .
H27C H 0.5564 0.2051 0.3537 0.065 Uiso 1 1 calc GR . . . .
C28 C 0.58467(14) 0.9353(2) 0.29939(13) 0.0387(7) Uani 1 1 d . . . . .
H28A H 0.6029 0.9291 0.3416 0.046 Uiso 1 1 calc R . . . .
H28B H 0.5407 0.9494 0.2847 0.046 Uiso 1 1 calc R . . . .
C29 C 0.61434(14) 1.0245(2) 0.28274(14) 0.0437(7) Uani 1 1 d . . . . .
H29A H 0.5972 1.0281 0.2409 0.066 Uiso 1 1 calc GR . . . .
H29B H 0.6581 1.0116 0.2991 0.066 Uiso 1 1 calc GR . . . .
H29C H 0.6071 1.0920 0.2974 0.066 Uiso 1 1 calc GR . . . .
C30 C 0.59348(13) 0.3720(2) 0.52587(12) 0.0339(6) Uani 1 1 d . . . . .
H30A H 0.6128 0.3776 0.5000 0.041 Uiso 1 1 calc R . . . .
H30B H 0.5501 0.3543 0.5026 0.041 Uiso 1 1 calc R . . . .
C31 C 0.62419(14) 0.2869(2) 0.57014(13) 0.0431(7) Uani 1 1 d . . . . .
H31A H 0.6196 0.2181 0.5511 0.065 Uiso 1 1 calc GR . . . .
H31B H 0.6055 0.2835 0.5962 0.065 Uiso 1 1 calc GR . . . .
H31C H 0.6674 0.3038 0.5919 0.065 Uiso 1 1 calc GR . . . .
C32 C 0.51651(18) 0.9307(2) 0.44822(14) 0.0519(9) Uani 1 1 d . . . . .
H32A H 0.5586 0.9448 0.4774 0.062 Uiso 1 1 calc R . . . .
H32B H 0.4897 0.9322 0.4673 0.062 Uiso 1 1 calc R . . . .
C33 C 0.49674(19) 1.0142(2) 0.40172(16) 0.0574(10) Uani 1 1 d . . . . .
H33A H 0.4564 0.9963 0.3714 0.086 Uiso 1 1 calc GR . . . .
H33B H 0.5257 1.0168 0.3856 0.086 Uiso 1 1 calc GR . . . .
H33C H 0.4952 1.0838 0.4180 0.086 Uiso 1 1 calc GR . . . .
C38 C 0.6848(7) 0.8720(13) 0.4679(4) 0.070(4) Uani 0.275 1 d D U P A 1
H38A H 0.6998 0.8307 0.4450 0.105 Uiso 0.275 1 calc GR . P A 1
H38B H 0.6412 0.8847 0.4454 0.105 Uiso 0.275 1 calc GR . P A 1
H38C H 0.6920 0.8324 0.5026 0.105 Uiso 0.275 1 calc GR . P A 1
C39 C 0.7180(3) 0.9781(12) 0.4842(2) 0.076(4) Uani 0.275 1 d D U P A 1
C40 C 0.6865(7) 1.0751(12) 0.4687(5) 0.092(4) Uani 0.275 1 d D U P A 1
H40 H 0.6436 1.0765 0.4476 0.110 Uiso 0.275 1 calc R . P A 1
C41 C 0.7195(3) 1.1681(13) 0.4849(2) 0.121(7) Uani 0.275 1 d D U P A 1
H41 H 0.6986 1.2341 0.4746 0.145 Uiso 0.275 1 calc R . P A 1
C34 C 0.7429(2) 0.3068(11) 0.4709(3) 0.120(4) Uani 0.45 1 d D U P B 2
H34 H 0.7381 0.2413 0.4512 0.144 Uiso 0.45 1 calc R . P B 2
C35 C 0.7356(4) 0.4047(11) 0.4411(5) 0.113(4) Uani 0.45 1 d D U P B 2
H35 H 0.7259 0.4053 0.4016 0.136 Uiso 0.45 1 calc R . P B 2
C36 C 0.7429(3) 0.4970(11) 0.4702(3) 0.134(5) Uani 0.45 1 d D U P B 2
C37 C 0.7367(5) 0.6061(13) 0.4454(8) 0.178(7) Uani 0.45 1 d D U P B 2
H37A H 0.7333 0.6582 0.4717 0.267 Uiso 0.45 1 calc GR . P B 2
H37B H 0.7004 0.6093 0.4086 0.267 Uiso 0.45 1 calc GR . P B 2
H37C H 0.7725 0.6223 0.4398 0.267 Uiso 0.45 1 calc GR . P B 2
C43 C 0.71835(14) 0.8107(12) 0.48502(8) 0.091(3) Uani 0.275 1 d D U P C 3
C42 C 0.6844(3) 0.7102(13) 0.46896(19) 0.091(3) Uani 0.275 1 d D U P C 3
H42A H 0.6926 0.6692 0.5036 0.136 Uiso 0.275 1 calc GR . P C 3
H42B H 0.6971 0.6690 0.4443 0.136 Uiso 0.275 1 calc GR . P C 3
H42C H 0.6409 0.7253 0.4482 0.136 Uiso 0.275 1 calc GR . P C 3
C44 C 0.6846(7) 0.9042(13) 0.4690(3) 0.091(3) Uani 0.275 1 d D U P C 3
H44 H 0.6416 0.9041 0.4487 0.109 Uiso 0.275 1 calc R . P C 3
C45 C 0.7184(2) 0.9983(17) 0.48503(13) 0.091(3) Uani 0.275 1 d D U P C 3
H45 H 0.6976 1.0644 0.4752 0.109 Uiso 0.275 1 calc R . P C 3

loop_
_atom_site_aniso_label
_atom_site_aniso_U_11
_atom_site_aniso_U_22
_atom_site_aniso_U_33
_atom_site_aniso_U_23
_atom_site_aniso_U_13
_atom_site_aniso_U_12
O1 0.0609(16) 0.0257(13) 0.0826(18) -0.0091(11) -0.0165(13) -0.0107(11)
O2 0.0300(10) 0.0243(11) 0.0566(13) -0.0137(8) 0.0137(9) -0.0037(8)
O3 0.0423(11) 0.0253(10) 0.0443(11) 0.0026(8) 0.0237(9) -0.0032(8)
O4 0.0445(12) 0.0255(10) 0.0453(11) 0.0058(8) 0.0250(10) -0.0019(8)
O5 0.0384(11) 0.0211(9) 0.0345(10) 0.0066(7) 0.0152(8) 0.0055(7)
O6 0.0524(13) 0.0257(11) 0.0412(11) 0.0118(8) 0.0146(10) 0.0057(9)
C1 0.0316(14) 0.0240(14) 0.0339(14) -0.0026(10) 0.0157(11) -0.0021(10)
C6 0.0293(14) 0.0282(14) 0.0363(14) -0.0063(11) 0.0169(12) -0.0023(10)
C5 0.0309(14) 0.0314(15) 0.0309(13) -0.0025(10) 0.0153(11) -0.0067(11)
C4 0.0416(17) 0.0260(15) 0.0411(16) -0.0050(11) 0.0069(13) -0.0091(12)
C3 0.0404(17) 0.0246(15) 0.0417(15) -0.0051(11) 0.0123(13) -0.0015(11)
C2 0.0316(14) 0.0278(14) 0.0295(13) -0.0025(10) 0.0146(11) -0.0039(10)
C7 0.0317(14) 0.0256(14) 0.0354(14) -0.0088(10) 0.0178(12) -0.0065(10)
C8 0.0328(15) 0.0357(16) 0.0306(14) -0.0020(11) 0.0131(12) -0.0078(11)
C9 0.0278(14) 0.0340(15) 0.0252(12) 0.0004(10) 0.0078(11) -0.0041(11)
C10 0.0300(14) 0.0283(14) 0.0304(13) -0.0016(10) 0.0119(11) -0.0036(10)
C11 0.0317(14) 0.0283(14) 0.0286(13) 0.0032(10) 0.0104(11) -0.0059(11)
C12 0.0272(14) 0.0321(15) 0.0258(12) 0.0065(10) 0.0086(11) 0.0011(10)
C13 0.0310(14) 0.0291(15) 0.0311(13) 0.0052(10) 0.0116(11) 0.0030(11)
C14 0.0312(14) 0.0289(15) 0.0293(13) 0.0056(10) 0.0096(11) -0.0029(11)
C15 0.0366(15) 0.0297(14) 0.0336(14) 0.0068(11) 0.0169(12) 0.0014(11)
C16 0.0317(14) 0.0303(15) 0.0315(13) 0.0060(11) 0.0167(11) 0.0022(11)
C17 0.0333(15) 0.0220(13) 0.0365(14) 0.0029(10) 0.0188(12) 0.0034(10)
C18 0.0310(14) 0.0228(13) 0.0347(14) 0.0053(10) 0.0173(11) 0.0033(10)
C19 0.0276(13) 0.0244(14) 0.0344(14) 0.0049(10) 0.0148(11) 0.0038(10)
C20 0.0358(15) 0.0226(14) 0.0367(14) 0.0024(10) 0.0166(12) 0.0021(11)
C21 0.0342(15) 0.0246(14) 0.0357(14) 0.0107(11) 0.0146(12) 0.0043(11)
C22 0.116(4) 0.032(2) 0.092(3) -0.001(2) -0.007(3) -0.029(2)
C23 0.100(4) 0.045(3) 0.124(4) -0.027(2) 0.036(3) -0.041(2)
C24 0.0366(17) 0.0315(17) 0.071(2) -0.0187(15) 0.0142(16) 0.0002(13)
C25 0.050(2) 0.033(2) 0.108(3) -0.0266(19) 0.008(2) 0.0004(16)
C26 0.0405(17) 0.0282(15) 0.0448(16) 0.0017(12) 0.0194(13) 0.0007(12)
C27 0.0537(19) 0.0296(16) 0.0503(18) 0.0034(13) 0.0258(15) -0.0029(13)
C28 0.0406(17) 0.0285(16) 0.0448(16) 0.0047(12) 0.0173(13) -0.0005(12)
C29 0.0435(18) 0.0304(16) 0.0555(19) 0.0071(13) 0.0206(15) -0.0018(13)
C30 0.0381(16) 0.0218(14) 0.0414(15) 0.0014(11) 0.0177(13) 0.0056(11)
C31 0.0483(18) 0.0270(16) 0.0485(17) 0.0062(12) 0.0168(14) 0.0105(13)
C32 0.081(3) 0.0291(17) 0.0480(18) 0.0086(13) 0.0315(18) 0.0137(15)
C33 0.092(3) 0.0294(17) 0.062(2) 0.0155(15) 0.044(2) 0.0191(17)
C38 0.039(7) 0.125(10) 0.048(7) 0.040(6) 0.020(6) 0.026(6)
C39 0.071(8) 0.125(9) 0.056(8) 0.028(6) 0.048(7) 0.018(6)
C40 0.075(8) 0.123(9) 0.104(11) 0.040(7) 0.065(8) 0.023(6)
C41 0.097(11) 0.127(10) 0.170(18) 0.023(8) 0.088(13) 0.008(7)
C34 0.060(6) 0.192(10) 0.134(10) 0.007(6) 0.068(8) -0.003(6)
C35 0.069(7) 0.188(10) 0.089(7) -0.013(6) 0.040(6) -0.017(7)
C36 0.139(12) 0.186(10) 0.080(7) -0.002(6) 0.052(8) -0.009(7)
C37 0.191(18) 0.196(10) 0.129(12) 0.024(7) 0.056(12) -0.014(8)
C43 0.053(6) 0.132(10) 0.089(8) -0.007(7) 0.034(6) 0.003(5)
C42 0.053(6) 0.132(10) 0.089(8) -0.007(7) 0.034(6) 0.003(5)
C44 0.053(6) 0.132(10) 0.089(8) -0.007(7) 0.034(6) 0.003(5)
C45 0.053(6) 0.132(10) 0.089(8) -0.007(7) 0.034(6) 0.003(5)

loop_
_atom_type_symbol
_atom_type_description
_atom_type_scat_dispersion_real
_atom_type_scat_dispersion_imag
_atom_type_scat_source
C C 0.0033 0.0016 'International Tables Vol C Tables 4.2.6.8 and 6.1.1.4'
H H 0.0000 0.0000 'International Tables Vol C Tables 4.2.6.8 and 6.1.1.4'
O O 0.0106 0.0060 'International Tables Vol C Tables 4.2.6.8 and 6.1.1.4'

loop_
_geom_angle_atom_site_label_1
_geom_angle_atom_site_label_2
_geom_angle_atom_site_label_3
_geom_angle
_geom_angle_site_symmetry_1
_geom_angle_site_symmetry_3
C22 O1 C4 122.6(3) . .
C7 O2 C24 116.03(19) . .
C11 O3 C26 117.6(2) . .
C14 O4 C28 118.2(2) . .
C18 O5 C30 116.4(2) . .
C32 O6 C21 118.6(2) . .
H1A C1 H1B 107.4 . .
C2 C1 H1A 108.4 . .
C2 C1 H1B 108.4 . .
C19 C1 H1A 108.4 2_656 .
C19 C1 H1B 108.4 2_656 .
C19 C1 C2 115.7(2) 2_656 .
C5 C6 H6 120.0 . .
C5 C6 C7 120.0 . .
C7 C6 H6 120.0 . .
C6 C5 C4 120.0 . .
C6 C5 C8 118.76(14) . .
C4 C5 C8 121.20(14) . .
O1 C4 C5 116.34(15) . .
O1 C4 C3 123.64(15) . .
C3 C4 C5 120.0 . .
C4 C3 H3 120.0 . .
C4 C3 C2 120.0 . .
C2 C3 H3 120.0 . .
C3 C2 C1 120.17(13) . .
C7 C2 C1 119.67(14) . .
C7 C2 C3 120.0 . .
O2 C7 C6 123.13(13) . .
O2 C7 C2 116.87(13) . .
C2 C7 C6 120.0 . .
C5 C8 H8A 109.2 . .
C5 C8 H8B 109.2 . .
H8A C8 H8B 107.9 . .
C9 C8 C5 111.9(2) . .
C9 C8 H8A 109.2 . .
C9 C8 H8B 109.2 . .
C10 C9 C8 120.1(2) . .
C14 C9 C8 121.4(2) . .
C14 C9 C10 118.5(2) . .
C9 C10 H10 119.4 . .
C11 C10 C9 121.2(2) . .
C11 C10 H10 119.4 . .
O3 C11 C10 123.7(2) . .
O3 C11 C12 115.9(2) . .
C10 C11 C12 120.4(2) . .
C11 C12 C13 118.3(2) . .
C11 C12 C15 121.6(2) . .
C13 C12 C15 120.2(2) . .
C12 C13 H13 119.5 . .
C14 C13 C12 121.1(3) . .
C14 C13 H13 119.5 . .
O4 C14 C9 116.6(2) . .
O4 C14 C13 122.9(2) . .
C9 C14 C13 120.4(2) . .
C12 C15 H15A 108.9 . .
C12 C15 H15B 108.9 . .
C12 C15 C16 113.4(2) . .
H15A C15 H15B 107.7 . .
C16 C15 H15A 108.9 . .
C16 C15 H15B 108.9 . .
C17 C16 C15 119.8(2) . .
C21 C16 C15 121.8(2) . .
C21 C16 C17 118.4(2) . .
C16 C17 H17 119.4 . .
C18 C17 C16 121.2(2) . .
C18 C17 H17 119.4 . .
O5 C18 C17 123.2(2) . .
O5 C18 C19 116.5(2) . .
C17 C18 C19 120.2(2) . .
C18 C19 C1 120.6(2) . 2_656
C18 C19 C20 118.3(2) . .
C20 C19 C1 120.8(2) . 2_656
C19 C20 H20 119.5 . .
C21 C20 C19 121.0(2) . .
C21 C20 H20 119.5 . .
O6 C21 C20 124.2(2) . .
C16 C21 O6 115.2(2) . .
C16 C21 C20 120.6(2) . .
O1 C22 H22A 109.4 . .
O1 C22 H22B 109.4 . .
O1 C22 C23 111.1(4) . .
H22A C22 H22B 108.0 . .
C23 C22 H22A 109.4 . .
C23 C22 H22B 109.4 . .
C22 C23 H23A 109.5 . .
C22 C23 H23B 109.5 . .
C22 C23 H23C 109.5 . .
H23A C23 H23B 109.5 . .
H23A C23 H23C 109.5 . .
H23B C23 H23C 109.5 . .
O2 C24 H24A 110.1 . .
O2 C24 H24B 110.1 . .
O2 C24 C25 108.0(3) . .
H24A C24 H24B 108.4 . .
C25 C24 H24A 110.1 . .
C25 C24 H24B 110.1 . .
C24 C25 H25A 109.5 . .
C24 C25 H25B 109.5 . .
C24 C25 H25C 109.5 . .
H25A C25 H25B 109.5 . .
H25A C25 H25C 109.5 . .
H25B C25 H25C 109.5 . .
O3 C26 H26A 110.3 . .
O3 C26 H26B 110.3 . .
O3 C26 C27 107.2(2) . .
H26A C26 H26B 108.5 . .
C27 C26 H26A 110.3 . .
C27 C26 H26B 110.3 . .
C26 C27 H27A 109.5 . .
C26 C27 H27B 109.5 . .
C26 C27 H27C 109.5 . .
H27A C27 H27B 109.5 . .
H27A C27 H27C 109.5 . .
H27B C27 H27C 109.5 . .
O4 C28 H28A 110.1 . .
O4 C28 H28B 110.1 . .
O4 C28 C29 107.8(2) . .
H28A C28 H28B 108.5 . .
C29 C28 H28A 110.1 . .
C29 C28 H28B 110.1 . .
C28 C29 H29A 109.5 . .
C28 C29 H29B 109.5 . .
C28 C29 H29C 109.5 . .
H29A C29 H29B 109.5 . .
H29A C29 H29C 109.5 . .
H29B C29 H29C 109.5 . .
O5 C30 H30A 110.1 . .
O5 C30 H30B 110.1 . .
O5 C30 C31 107.9(2) . .
H30A C30 H30B 108.4 . .
C31 C30 H30A 110.1 . .
C31 C30 H30B 110.1 . .
C30 C31 H31A 109.5 . .
C30 C31 H31B 109.5 . .
C30 C31 H31C 109.5 . .
H31A C31 H31B 109.5 . .
H31A C31 H31C 109.5 . .
H31B C31 H31C 109.5 . .
O6 C32 H32A 110.1 . .
O6 C32 H32B 110.1 . .
O6 C32 C33 108.1(3) . .
H32A C32 H32B 108.4 . .
C33 C32 H32A 110.1 . .
C33 C32 H32B 110.1 . .
C32 C33 H33A 109.5 . .
C32 C33 H33B 109.5 . .
C32 C33 H33C 109.5 . .
H33A C33 H33B 109.5 . .
H33A C33 H33C 109.5 . .
H33B C33 H33C 109.5 . .
H38A C38 H38B 109.5 . .
H38A C38 H38C 109.5 . .
H38B C38 H38C 109.5 . .
C39 C38 H38A 109.5 . .
C39 C38 H38B 109.5 . .
C39 C38 H38C 109.5 . .
C39 C39 C38 118.9(6) 2_656 .
C40 C39 C38 121.4(10) . .
C40 C39 C39 119.7(7) . 2_656
C39 C40 H40 120.8 . .
C41 C40 C39 118.4(13) . .
C41 C40 H40 120.8 . .
C40 C41 H41 119.0 . .
C41 C41 C40 121.9(7) 2_656 .
C41 C41 H41 119.0 2_656 .
C34 C34 H34 119.9 2_656 .
C34 C34 C35 120.2(6) 2_656 .
C35 C34 H34 119.9 . .
C34 C35 H35 120.6 . .
C36 C35 C34 118.7(11) . .
C36 C35 H35 120.6 . .
C35 C36 C36 121.1(6) . 2_656
C35 C36 C37 125.4(11) . .
C36 C36 C37 113.5(8) 2_656 .
C36 C37 H37A 109.5 . .
C36 C37 H37B 109.5 . .
C36 C37 H37C 109.5 . .
H37A C37 H37B 109.5 . .
H37A C37 H37C 109.5 . .
H37B C37 H37C 109.5 . .
C43 C43 C42 120.7(4) 2_656 .
C44 C43 C43 122.4(7) . 2_656
C44 C43 C42 116.9(8) . .
C43 C42 H42A 109.5 . .
C43 C42 H42B 109.5 . .
C43 C42 H42C 109.5 . .
H42A C42 H42B 109.5 . .
H42A C42 H42C 109.5 . .
H42B C42 H42C 109.5 . .
C43 C44 H44 122.3 . .
C43 C44 C45 115.3(14) . .
C45 C44 H44 122.3 . .
C44 C45 H45 118.9 . .
C45 C45 C44 122.3(7) 2_656 .
C45 C45 H45 118.9 2_656 .

loop_
_geom_bond_atom_site_label_1
_geom_bond_atom_site_label_2
_geom_bond_distance
_geom_bond_site_symmetry_2
O1 C4 1.378(2) .
O1 C22 1.300(4) .
O2 C7 1.371(2) .
O2 C24 1.423(3) .
O3 C11 1.385(3) .
O3 C26 1.430(3) .
O4 C14 1.384(3) .
O4 C28 1.419(3) .
O5 C18 1.379(3) .
O5 C30 1.426(3) .
O6 C21 1.388(3) .
O6 C32 1.383(3) .
C1 H1A 0.9900 .
C1 H1B 0.9900 .
C1 C2 1.532(3) .
C1 C19 1.522(4) 2_656
C6 H6 0.9500 .
C6 C5 1.3900 .
C6 C7 1.3900 .
C5 C4 1.3900 .
C5 C8 1.529(3) .
C4 C3 1.3900 .
C3 H3 0.9500 .
C3 C2 1.3900 .
C2 C7 1.3900 .
C8 H8A 0.9900 .
C8 H8B 0.9900 .
C8 C9 1.518(4) .
C9 C10 1.389(4) .
C9 C14 1.387(4) .
C10 H10 0.9500 .
C10 C11 1.388(4) .
C11 C12 1.390(4) .
C12 C13 1.394(4) .
C12 C15 1.511(4) .
C13 H13 0.9500 .
C13 C14 1.389(4) .
C15 H15A 0.9900 .
C15 H15B 0.9900 .
C15 C16 1.515(4) .
C16 C17 1.392(3) .
C16 C21 1.384(4) .
C17 H17 0.9500 .
C17 C18 1.391(4) .
C18 C19 1.393(3) .
C19 C1 1.521(4) 2_656
C19 C20 1.393(3) .
C20 H20 0.9500 .
C20 C21 1.392(4) .
C22 H22A 0.9900 .
C22 H22B 0.9900 .
C22 C23 1.507(5) .
C23 H23A 0.9800 .
C23 H23B 0.9800 .
C23 H23C 0.9800 .
C24 H24A 0.9900 .
C24 H24B 0.9900 .
C24 C25 1.496(4) .
C25 H25A 0.9800 .
C25 H25B 0.9800 .
C25 H25C 0.9800 .
C26 H26A 0.9900 .
C26 H26B 0.9900 .
C26 C27 1.506(4) .
C27 H27A 0.9800 .
C27 H27B 0.9800 .
C27 H27C 0.9800 .
C28 H28A 0.9900 .
C28 H28B 0.9900 .
C28 C29 1.507(4) .
C29 H29A 0.9800 .
C29 H29B 0.9800 .
C29 H29C 0.9800 .
C30 H30A 0.9900 .
C30 H30B 0.9900 .
C30 C31 1.507(4) .
C31 H31A 0.9800 .
C31 H31B 0.9800 .
C31 H31C 0.9800 .
C32 H32A 0.9900 .
C32 H32B 0.9900 .
C32 C33 1.512(4) .
C33 H33A 0.9800 .
C33 H33B 0.9800 .
C33 H33C 0.9800 .
C38 H38A 0.9800 .
C38 H38B 0.9800 .
C38 H38C 0.9800 .
C38 C39 1.523(14) .
C39 C39 1.416(13) 2_656
C39 C40 1.405(12) .
C40 H40 0.9500 .
C40 C41 1.379(12) .
C41 C41 1.351(14) 2_656
C41 H41 0.9500 .
C34 C34 1.400(13) 2_656
C34 H34 0.9500 .
C34 C35 1.425(11) .
C35 H35 0.9500 .
C35 C36 1.356(11) .
C36 C36 1.432(13) 2_656
C36 C37 1.496(14) .
C37 H37A 0.9800 .
C37 H37B 0.9800 .
C37 H37C 0.9800 .
C43 C43 1.398(6) 2_656
C43 C42 1.469(9) .
C43 C44 1.393(9) .
C42 H42A 0.9800 .
C42 H42B 0.9800 .
C42 H42C 0.9800 .
C44 H44 0.9500 .
C44 C45 1.400(10) .
C45 C45 1.397(10) 2_656
C45 H45 0.9500 .

loop_
_geom_torsion_atom_site_label_1
_geom_torsion_atom_site_label_2
_geom_torsion_atom_site_label_3
_geom_torsion_atom_site_label_4
_geom_torsion
_geom_torsion_site_symmetry_1
_geom_torsion_site_symmetry_4
O1 C4 C3 C2 -178.6(2) . .
O3 C11 C12 C13 178.1(2) . .
O3 C11 C12 C15 -0.4(4) . .
O5 C18 C19 C1 -7.9(3) . 2_656
O5 C18 C19 C20 177.2(2) . .
C1 C2 C7 O2 -4.2(2) . .
C1 C2 C7 C6 175.43(18) . .
C1 C19 C20 C21 -172.7(2) 2_656 .
C6 C5 C4 O1 178.7(2) . .
C6 C5 C4 C3 0.0 . .
C6 C5 C8 C9 -81.7(2) . .
C5 C6 C7 O2 179.60(19) . .
C5 C6 C7 C2 0.0 . .
C5 C4 C3 C2 0.0 . .
C5 C8 C9 C10 -86.7(3) . .
C5 C8 C9 C14 92.2(3) . .
C4 O1 C22 C23 173.0(4) . .
C4 C5 C8 C9 100.6(2) . .
C4 C3 C2 C1 -175.40(18) . .
C4 C3 C2 C7 0.0 . .
C3 C2 C7 O2 -179.62(18) . .
C3 C2 C7 C6 0.0 . .
C7 O2 C24 C25 -179.7(3) . .
C7 C6 C5 C4 0.0 . .
C7 C6 C5 C8 -177.70(18) . .
C8 C5 C4 O1 -3.7(2) . .
C8 C5 C4 C3 177.65(19) . .
C8 C9 C10 C11 178.9(2) . .
C8 C9 C14 O4 -0.9(4) . .
C8 C9 C14 C13 178.7(2) . .
C9 C10 C11 O3 -179.0(2) . .
C9 C10 C11 C12 3.3(4) . .
C10 C9 C14 O4 178.0(2) . .
C10 C9 C14 C13 -2.4(4) . .
C10 C11 C12 C13 -4.0(4) . .
C10 C11 C12 C15 177.5(2) . .
C11 O3 C26 C27 174.2(2) . .
C11 C12 C13 C14 1.6(4) . .
C11 C12 C15 C16 92.0(3) . .
C12 C13 C14 O4 -178.8(2) . .
C12 C13 C14 C9 1.6(4) . .
C12 C15 C16 C17 -88.5(3) . .
C12 C15 C16 C21 93.7(3) . .
C13 C12 C15 C16 -86.4(3) . .
C14 O4 C28 C29 173.3(2) . .
C14 C9 C10 C11 0.0(4) . .
C15 C12 C13 C14 -179.9(2) . .
C15 C16 C17 C18 -175.8(2) . .
C15 C16 C21 O6 -6.4(4) . .
C15 C16 C21 C20 173.2(2) . .
C16 C17 C18 O5 -179.4(2) . .
C16 C17 C18 C19 2.5(4) . .
C17 C16 C21 O6 175.8(2) . .
C17 C16 C21 C20 -4.6(4) . .
C17 C18 C19 C1 170.3(2) . 2_656
C17 C18 C19 C20 -4.5(4) . .
C18 O5 C30 C31 177.6(2) . .
C18 C19 C20 C21 2.1(4) . .
C19 C1 C2 C3 -101.9(2) 2_656 .
C19 C1 C2 C7 82.7(2) 2_656 .
C19 C20 C21 O6 -177.9(2) . .
C19 C20 C21 C16 2.6(4) . .
C21 O6 C32 C33 175.6(3) . .
C21 C16 C17 C18 2.1(4) . .
C22 O1 C4 C5 -155.4(4) . .
C22 O1 C4 C3 23.2(5) . .
C24 O2 C7 C6 3.8(3) . .
C24 O2 C7 C2 -176.6(2) . .
C26 O3 C11 C10 10.4(4) . .
C26 O3 C11 C12 -171.8(2) . .
C28 O4 C14 C9 -169.4(2) . .
C28 O4 C14 C13 11.0(4) . .
C30 O5 C18 C17 2.8(4) . .
C30 O5 C18 C19 -179.1(2) . .
C32 O6 C21 C16 173.9(3) . .
C32 O6 C21 C20 -5.7(4) . .
C38 C39 C40 C41 -179.97(12) . .
C39 C39 C40 C41 0.0(2) 2_656 .
C39 C40 C41 C41 -0.1(3) . 2_656
C34 C34 C35 C36 0.1(3) 2_656 .
C34 C35 C36 C36 -0.4(6) . 2_656
C34 C35 C36 C37 -179.9(5) . .
C43 C43 C44 C45 0.00(4) 2_656 .
C43 C44 C45 C45 0.00(7) . 2_656
C42 C43 C44 C45 180.00(3) . .
